data_7053008
loop_
_publ_author_name
'Ignat'eva, D. V.'
'Goryunkov, A. A.'
'Tamm, N. B.'
'Ioffe, I. N.'
'Sidorov, L. N.'
'Troyanov, S. I.'

_publ_section_title
;
 Isolation and structural characterization of the most highly
 trifluoromethylated C70 fullerenes: C70(CF3)18 and C70(CF3)20
;
_journal_issue 2
_journal_name_full 'New Journal of Chemistry'
_journal_page_first 299
_journal_paper_doi 10.1039/c2nj40959c
_journal_volume 37
_journal_year 2013
_chemical_formula_sum 'C100.5 H12 F60'
_chemical_formula_weight 2359.10
_chemical_name_systematic
;
?
;
_space_group_IT_number 2
_symmetry_cell_setting triclinic
_symmetry_space_group_name_Hall '-P 1'
_symmetry_space_group_name_H-M 'P -1'
_atom_sites_solution_hydrogens geom
_atom_sites_solution_primary direct
_atom_sites_solution_secondary difmap
_audit_creation_method SHELXL-97
_cell_angle_alpha 78.495(2)
_cell_angle_beta 82.540(2)
_cell_angle_gamma 71.023(2)
_cell_formula_units_Z 2
_cell_length_a 14.7468(5)
_cell_length_b 15.5500(5)
_cell_length_c 18.1350(5)
_cell_measurement_reflns_used 30000
_cell_measurement_temperature 100(2)
_cell_measurement_theta_max 34
_cell_measurement_theta_min 5
_cell_volume 3844.1(2)
_computing_cell_refinement XDS
_computing_data_collection XDS
_computing_data_reduction XDS
_computing_structure_refinement 'SHELXL-97 (Sheldrick, 1997)'
_computing_structure_solution 'SHELXS-97 (Sheldrick, 1990)'
_diffrn_ambient_temperature 100(2)
_diffrn_measured_fraction_theta_full 0.854
_diffrn_measured_fraction_theta_max 0.735
_diffrn_measurement_device_type MAR225
_diffrn_measurement_method CCD
_diffrn_radiation_monochromator Cu(113)
_diffrn_radiation_source 'BL14.2, PSF, BESSY, Berlin, Germany'
_diffrn_radiation_type synchrotron
_diffrn_radiation_wavelength 0.90500
_diffrn_reflns_av_R_equivalents 0.0538
_diffrn_reflns_av_sigmaI/netI 0.0487
_diffrn_reflns_limit_h_max 19
_diffrn_reflns_limit_h_min -19
_diffrn_reflns_limit_k_max 20
_diffrn_reflns_limit_k_min -20
_diffrn_reflns_limit_l_max 23
_diffrn_reflns_limit_l_min -23
_diffrn_reflns_number 51823
_diffrn_reflns_theta_full 32.60
_diffrn_reflns_theta_max 36.87
_diffrn_reflns_theta_min 2.83
_exptl_absorpt_coefficient_mu 0.221
_exptl_absorpt_correction_type none
_exptl_crystal_colour yellow
_exptl_crystal_density_diffrn 2.038
_exptl_crystal_density_method 'not measured'
_exptl_crystal_description plate
_exptl_crystal_F_000 2310
_exptl_crystal_size_max 0.06
_exptl_crystal_size_mid 0.02
_exptl_crystal_size_min 0.01
_refine_diff_density_max 0.804
_refine_diff_density_min -0.732
_refine_diff_density_rms 0.091
_refine_ls_extinction_method none
_refine_ls_goodness_of_fit_ref 1.011
_refine_ls_hydrogen_treatment mixed
_refine_ls_matrix_type full
_refine_ls_number_parameters 1708
_refine_ls_number_reflns 13799
_refine_ls_number_restraints 84
_refine_ls_restrained_S_all 1.030
_refine_ls_R_factor_all 0.0978
_refine_ls_R_factor_gt 0.0869
_refine_ls_shift/su_max 0.008
_refine_ls_shift/su_mean 0.000
_refine_ls_structure_factor_coef Fsqd
_refine_ls_weighting_details 'calc w=1/[\s^2^(Fo^2^)+(0.0640P)^2^+19.0000P] where P=(Fo^2^+2Fc^2^)/3'
_refine_ls_weighting_scheme calc
_refine_ls_wR_factor_gt 0.2031
_refine_ls_wR_factor_ref 0.2132
_reflns_number_gt 12049
_reflns_number_total 13799
_reflns_threshold_expression >2sigma(I)
_cod_data_source_file c2nj40959c.txt
_cod_data_source_block xip2p1a
_cod_depositor_comments
;
The following automatic conversions were performed:

'_symmetry_cell_setting' value 'Triclinic' changed to 'triclinic'
according to /home/saulius/struct/CIF-dictionaries/cif_core.dic
dictionary named 'cif_core.dic' version 2.4.2 from 2011-04-26.

Automatic conversion script
Id: cif_fix_values 1891 2012-01-12 08:04:46Z andrius 
;
_cod_original_sg_symbol_H-M P-1
_cod_original_formula_sum 'C100.50 H12 F60'
_cod_database_code 7053008

loop_
_symmetry_equiv_pos_as_xyz
'x, y, z'
'-x, -y, -z'

loop_
_atom_site_label
_atom_site_type_symbol
_atom_site_fract_x
_atom_site_fract_y
_atom_site_fract_z
_atom_site_U_iso_or_equiv
_atom_site_adp_type
_atom_site_occupancy
_atom_site_symmetry_multiplicity
_atom_site_calc_flag
_atom_site_refinement_flags
F1 F -0.15277(19) -0.1054(2) 0.33229(19) 0.0458(8) Uani 1 1 d .
F2 F -0.13849(18) 0.0181(2) 0.2657(2) 0.0431(7) Uani 1 1 d .
F3 F -0.1496(2) -0.0887(3) 0.21110(19) 0.0516(9) Uani 1 1 d .
F4 F 0.0132(2) 0.1626(2) 0.08990(17) 0.0441(8) Uani 1 1 d .
F5 F -0.0718(2) 0.07316(19) 0.12840(19) 0.0442(8) Uani 1 1 d .
F6 F -0.0633(2) 0.1643(2) 0.19943(18) 0.0455(8) Uani 1 1 d .
F7 F -0.1134(3) -0.2794(4) 0.2631(3) 0.0400(14) Uani 0.695(10) 1 d P
F7A F -0.0067(13) -0.3542(17) 0.1499(15) 0.111(8) Uani 0.305(10) 1 d PU
F8 F -0.0730(6) -0.2563(5) 0.1439(4) 0.0391(15) Uani 0.695(10) 1 d P
F8A F -0.0798(18) -0.336(2) 0.2558(13) 0.102(8) Uani 0.305(10) 1 d PU
F9 F -0.0184(3) -0.3902(3) 0.2115(3) 0.0383(14) Uani 0.695(10) 1 d P
F9A F -0.097(2) -0.232(2) 0.1657(17) 0.106(10) Uani 0.305(10) 1 d PU
F10 F -0.0599(2) -0.1094(2) 0.49337(18) 0.0418(7) Uani 1 1 d .
F11 F 0.0125(2) -0.2425(2) 0.55066(17) 0.0497(8) Uani 1 1 d .
F12 F -0.0864(2) -0.2259(2) 0.46657(19) 0.0507(8) Uani 1 1 d .
F13 F 0.0804(4) 0.2468(3) 0.1807(3) 0.0440(12) Uani 0.751(5) 1 d P
F13A F 0.1354(10) 0.2271(7) 0.3110(7) 0.041(3) Uani 0.249(5) 1 d P
F14 F 0.0609(3) 0.2290(2) 0.3009(2) 0.0375(10) Uani 0.751(5) 1 d P
F14A F 0.1845(10) 0.2468(7) 0.1913(8) 0.042(3) Uani 0.249(5) 1 d P
F15 F 0.1898(3) 0.2521(2) 0.2438(3) 0.0361(10) Uani 0.751(5) 1 d P
F15A F 0.0436(10) 0.2325(9) 0.2269(12) 0.050(4) Uani 0.249(5) 1 d P
F16 F 0.1684(3) 0.1269(2) -0.00881(17) 0.0544(9) Uani 1 1 d .
F17 F 0.1551(3) 0.0096(3) -0.04148(17) 0.0711(13) Uani 1 1 d .
F18 F 0.2895(2) 0.0374(2) -0.05818(16) 0.0532(9) Uani 1 1 d .
F19 F 0.1174(4) -0.4124(4) 0.0866(2) 0.0978(18) Uani 1 1 d U
F20 F 0.1337(4) -0.3116(2) -0.0015(2) 0.0779(15) Uani 1 1 d .
F21 F 0.2483(3) -0.4313(4) 0.0223(4) 0.113(2) Uani 1 1 d U
F22 F 0.0272(3) -0.3937(3) 0.4993(2) 0.0627(10) Uani 1 1 d .
F23 F 0.1091(3) -0.5084(2) 0.4497(2) 0.0659(11) Uani 1 1 d .
F24 F -0.0194(3) -0.4190(3) 0.4000(2) 0.0794(14) Uani 1 1 d .
F25 F 0.1978(4) -0.0525(3) 0.57399(19) 0.0301(12) Uani 0.787(13) 1 d P
F25A F 0.0916(17) -0.158(2) 0.5809(10) 0.066(7) Uani 0.213(13) 1 d PU
F26 F 0.0766(2) -0.0943(3) 0.5627(2) 0.0313(13) Uani 0.787(13) 1 d P
F26A F 0.233(2) -0.1691(19) 0.6006(13) 0.057(7) Uani 0.213(13) 1 d P
F27 F 0.2058(5) -0.1957(4) 0.6020(3) 0.0364(13) Uani 0.787(13) 1 d P
F27A F 0.1375(19) -0.0377(12) 0.5684(8) 0.046(5) Uani 0.213(13) 1 d P
F28 F 0.2157(4) 0.1803(4) 0.3959(4) 0.0320(13) Uani 0.808(16) 1 d P
F28A F 0.3968(16) 0.1036(14) 0.4187(14) 0.049(6) Uani 0.192(16) 1 d P
F29 F 0.3448(5) 0.0977(2) 0.4501(3) 0.042(2) Uani 0.808(16) 1 d P
F29A F 0.321(2) 0.201(2) 0.330(2) 0.036(7) Uani 0.192(16) 1 d P
F30 F 0.3548(6) 0.1819(5) 0.3433(5) 0.0364(15) Uani 0.808(16) 1 d P
F30A F 0.2422(15) 0.1508(12) 0.4290(13) 0.028(5) Uani 0.192(16) 1 d P
F31 F 0.3046(4) 0.2118(2) 0.0992(2) 0.0465(12) Uani 0.751(5) 1 d P
F31A F 0.4396(10) 0.1003(8) 0.0317(7) 0.043(3) Uani 0.249(5) 1 d P
F32 F 0.3486(4) 0.1344(4) 0.0087(2) 0.0416(12) Uani 0.751(5) 1 d P
F32A F 0.3821(11) 0.1843(8) 0.1157(7) 0.040(3) Uani 0.249(5) 1 d P
F33 F 0.4510(3) 0.1277(3) 0.0832(2) 0.0396(12) Uani 0.751(5) 1 d P
F33A F 0.2920(11) 0.1771(9) 0.0357(8) 0.040(3) Uani 0.249(5) 1 d P
F34 F 0.3013(9) -0.1282(4) -0.0757(3) 0.081(3) Uani 0.695(10) 1 d P
F34A F 0.3528(15) -0.2990(7) -0.0559(6) 0.057(4) Uani 0.305(10) 1 d PU
F35 F 0.4039(5) -0.2577(7) -0.0595(3) 0.077(3) Uani 0.695(10) 1 d PU
F35A F 0.2403(8) -0.1866(12) -0.0696(7) 0.048(4) Uani 0.305(10) 1 d PU
F36 F 0.2579(8) -0.2421(8) -0.0641(4) 0.083(3) Uani 0.695(10) 1 d PU
F36A F 0.3735(12) -0.1676(14) -0.0692(6) 0.058(5) Uani 0.305(10) 1 d PU
F37 F 0.4702(3) -0.61414(19) 0.2207(2) 0.0502(8) Uani 1 1 d .
F38 F 0.3809(2) -0.5737(2) 0.12569(18) 0.0423(7) Uani 1 1 d .
F39 F 0.5178(2) -0.5498(2) 0.1149(2) 0.0467(8) Uani 1 1 d .
F40 F 0.1582(3) -0.5490(2) 0.2612(2) 0.0610(10) Uani 1 1 d .
F41 F 0.3072(3) -0.6265(2) 0.2661(2) 0.0524(9) Uani 1 1 d .
F42 F 0.2170(3) -0.6130(2) 0.3673(2) 0.0649(11) Uani 1 1 d .
F43 F 0.4439(3) -0.5621(2) 0.45044(18) 0.0512(8) Uani 1 1 d .
F44 F 0.4135(3) -0.63823(19) 0.3752(2) 0.0600(10) Uani 1 1 d .
F45 F 0.3097(3) -0.5889(2) 0.4647(2) 0.0632(10) Uani 1 1 d .
F46 F 0.5232(2) -0.2029(2) 0.52622(19) 0.0300(9) Uani 0.751(5) 1 d P
F46A F 0.3443(12) -0.0681(11) 0.5651(8) 0.063(4) Uani 0.249(5) 1 d P
F47 F 0.3795(4) -0.1787(4) 0.5762(2) 0.0367(11) Uani 0.751(5) 1 d P
F47A F 0.4823(17) -0.0870(18) 0.5227(15) 0.069(7) Uani 0.249(5) 1 d P
F48 F 0.4333(4) -0.0647(4) 0.5347(3) 0.0354(13) Uani 0.751(5) 1 d P
F48A F 0.4352(19) -0.2045(12) 0.5759(11) 0.069(6) Uani 0.249(5) 1 d P
F49 F 0.4774(2) 0.1495(2) 0.2289(2) 0.0550(9) Uani 1 1 d .
F50 F 0.5728(3) 0.0374(3) 0.2964(2) 0.0832(16) Uani 1 1 d U
F51 F 0.5795(3) 0.0433(3) 0.1782(2) 0.0595(10) Uani 1 1 d .
F52 F 0.60518(19) -0.3201(2) 0.03120(16) 0.0382(7) Uani 1 1 d .
F53 F 0.5306(2) -0.4109(2) 0.01586(17) 0.0422(7) Uani 1 1 d .
F54 F 0.63231(19) -0.45385(19) 0.10113(18) 0.0391(7) Uani 1 1 d .
F55 F 0.6943(2) -0.1762(3) 0.3187(2) 0.0307(9) Uani 0.751(5) 1 d P
F55A F 0.6082(10) -0.2259(10) 0.4682(7) 0.054(4) Uani 0.249(5) 1 d P
F56 F 0.6709(4) -0.2785(3) 0.4122(3) 0.0333(12) Uani 0.751(5) 1 d P
F56A F 0.645(2) -0.125(2) 0.3870(16) 0.082(10) Uani 0.249(5) 1 d P
F57 F 0.6252(4) -0.1354(5) 0.4223(3) 0.0378(13) Uani 0.751(5) 1 d P
F57A F 0.6840(13) -0.267(2) 0.3697(15) 0.084(8) Uani 0.249(5) 1 d P
F58 F 0.6953(3) -0.3433(6) 0.1517(4) 0.0384(19) Uani 0.81(3) 1 d P
F58A F 0.7094(17) -0.203(2) 0.205(3) 0.059(10) Uani 0.19(3) 1 d P
F59 F 0.7165(4) -0.3251(5) 0.2602(4) 0.0309(15) Uani 0.81(3) 1 d P
F59A F 0.6875(15) -0.286(4) 0.1354(15) 0.066(13) Uani 0.19(3) 1 d P
F60 F 0.7072(3) -0.2140(3) 0.1653(4) 0.0316(15) Uani 0.81(3) 1 d P
F60A F 0.717(4) -0.345(4) 0.248(3) 0.093(17) Uani 0.19(3) 1 d PU
C1 C -0.0022(3) -0.1170(3) 0.2662(2) 0.0216(8) Uani 1 1 d .
C2 C 0.0412(3) -0.0696(3) 0.3109(2) 0.0192(8) Uani 1 1 d .
C3 C 0.0675(3) 0.0066(2) 0.2724(2) 0.0171(7) Uani 1 1 d .
C4 C 0.0763(3) 0.0342(3) 0.1858(2) 0.0181(8) Uani 1 1 d .
C5 C 0.0981(3) -0.0528(2) 0.1515(2) 0.0174(8) Uani 1 1 d .
C6 C 0.0514(3) -0.1171(3) 0.1870(2) 0.0190(8) Uani 1 1 d .
C7 C 0.0788(3) -0.2043(3) 0.1664(2) 0.0208(8) Uani 1 1 d .
C8 C 0.0466(3) -0.2732(3) 0.2272(2) 0.0245(9) Uani 1 1 d .
C9 C 0.0253(3) -0.2216(3) 0.2941(2) 0.0231(8) Uani 1 1 d .
C10 C 0.0553(3) -0.2611(3) 0.3620(2) 0.0245(9) Uani 1 1 d .
C11 C 0.0669(3) -0.2072(3) 0.4203(2) 0.0230(8) Uani 1 1 d .
C12 C 0.0728(3) -0.1116(3) 0.3836(2) 0.0192(8) Uani 1 1 d .
C13 C 0.1315(3) -0.0759(3) 0.4141(2) 0.0186(7) Uani 1 1 d .
C14 C 0.1572(3) -0.0001(2) 0.3748(2) 0.0172(7) Uani 1 1 d .
C15 C 0.1231(3) 0.0438(2) 0.3055(2) 0.0171(7) Uani 1 1 d .
C16 C 0.1744(3) 0.1022(2) 0.2484(2) 0.0182(8) Uani 1 1 d .
C17 C 0.1651(3) 0.0679(2) 0.1766(2) 0.0171(8) Uani 1 1 d .
C18 C 0.2365(3) 0.0454(2) 0.1256(2) 0.0165(8) Uani 1 1 d .
C19 C 0.2400(3) -0.0180(3) 0.0688(2) 0.0182(8) Uani 1 1 d .
C20 C 0.1738(3) -0.0770(2) 0.0975(2) 0.0159(7) Uani 1 1 d .
C21 C 0.2027(3) -0.1663(3) 0.0793(2) 0.0173(7) Uani 1 1 d .
C22 C 0.1538(3) -0.2287(3) 0.1131(2) 0.0183(8) Uani 1 1 d .
C23 C 0.2136(3) -0.3277(3) 0.1081(2) 0.0201(8) Uani 1 1 d .
C24 C 0.2116(3) -0.3825(3) 0.1862(2) 0.0219(8) Uani 1 1 d .
C25 C 0.1330(3) -0.3572(3) 0.2422(2) 0.0239(9) Uani 1 1 d .
C26 C 0.1592(3) -0.4016(3) 0.3116(3) 0.0268(9) Uani 1 1 d .
C27 C 0.1153(3) -0.3640(3) 0.3812(3) 0.0284(9) Uani 1 1 d .
C28 C 0.1930(3) -0.3535(3) 0.4217(2) 0.0252(9) Uani 1 1 d .
C29 C 0.1677(3) -0.2669(3) 0.4453(2) 0.0235(9) Uani 1 1 d .
C30 C 0.2366(3) -0.2313(3) 0.4610(2) 0.0216(8) Uani 1 1 d .
C31 C 0.2071(3) -0.1312(3) 0.4708(2) 0.0213(8) Uani 1 1 d .
C32 C 0.2870(3) -0.0867(3) 0.4428(2) 0.0190(8) Uani 1 1 d .
C33 C 0.2533(3) -0.0083(3) 0.3949(2) 0.0182(8) Uani 1 1 d .
C34 C 0.3123(3) 0.0458(3) 0.3460(2) 0.0224(8) Uani 1 1 d .
C35 C 0.2801(3) 0.0723(2) 0.2653(2) 0.0186(8) Uani 1 1 d .
C36 C 0.3521(3) 0.0498(2) 0.2141(2) 0.0183(8) Uani 1 1 d .
C37 C 0.3373(3) 0.0493(3) 0.1328(2) 0.0188(8) Uani 1 1 d .
C38 C 0.3958(3) -0.0439(3) 0.1115(2) 0.0184(8) Uani 1 1 d .
C39 C 0.3440(3) -0.0821(3) 0.07534(19) 0.0168(7) Uani 1 1 d .
C40 C 0.3736(3) -0.1772(3) 0.0743(2) 0.0174(7) Uani 1 1 d .
C41 C 0.3040(3) -0.2165(3) 0.0479(2) 0.0178(7) Uani 1 1 d .
C42 C 0.3137(3) -0.3154(3) 0.0886(2) 0.0193(8) Uani 1 1 d .
C43 C 0.3905(3) -0.3704(3) 0.1233(2) 0.0193(7) Uani 1 1 d .
C44 C 0.3897(3) -0.4535(3) 0.1859(2) 0.0250(9) Uani 1 1 d .
C45 C 0.2888(3) -0.4439(3) 0.2193(2) 0.0247(9) Uani 1 1 d .
C46 C 0.2583(3) -0.4740(3) 0.3022(2) 0.0266(9) Uani 1 1 d .
C47 C 0.3306(3) -0.4759(3) 0.3590(2) 0.0259(9) Uani 1 1 d .
C48 C 0.2883(3) -0.4018(3) 0.4093(2) 0.0252(9) Uani 1 1 d .
C49 C 0.3585(3) -0.3620(3) 0.4173(2) 0.0218(8) Uani 1 1 d .
C50 C 0.3358(3) -0.2788(3) 0.4450(2) 0.0219(8) Uani 1 1 d .
C51 C 0.4093(3) -0.2338(3) 0.4283(2) 0.0219(8) Uani 1 1 d .
C52 C 0.3938(3) -0.1375(3) 0.4456(2) 0.0232(9) Uani 1 1 d .
C53 C 0.4503(3) -0.0996(3) 0.3766(2) 0.0214(8) Uani 1 1 d .
C54 C 0.4142(3) -0.0190(3) 0.3325(2) 0.0217(8) Uani 1 1 d .
C55 C 0.4489(3) 0.0022(3) 0.2495(2) 0.0238(9) Uani 1 1 d .
C56 C 0.4964(3) -0.0864(3) 0.2212(2) 0.0217(8) Uani 1 1 d .
C57 C 0.4738(3) -0.1020(3) 0.1496(2) 0.0192(8) Uani 1 1 d .
C58 C 0.5043(2) -0.1963(3) 0.1485(2) 0.0201(8) Uani 1 1 d .
C59 C 0.4558(3) -0.2356(3) 0.1108(2) 0.0190(8) Uani 1 1 d .
C60 C 0.4805(3) -0.3408(3) 0.1261(2) 0.0210(8) Uani 1 1 d .
C61 C 0.4968(3) -0.3726(3) 0.2110(2) 0.0200(8) Uani 1 1 d .
C62 C 0.4434(3) -0.4344(3) 0.2435(2) 0.0217(8) Uani 1 1 d .
C63 C 0.4158(3) -0.4434(3) 0.3187(2) 0.0259(9) Uani 1 1 d .
C64 C 0.4360(3) -0.3867(3) 0.3625(2) 0.0222(8) Uani 1 1 d .
C65 C 0.4936(3) -0.3297(3) 0.3338(2) 0.0223(8) Uani 1 1 d .
C66 C 0.4845(3) -0.2574(3) 0.3762(2) 0.0229(9) Uani 1 1 d .
C67 C 0.5302(3) -0.1801(3) 0.3488(2) 0.0255(9) Uani 1 1 d .
C68 C 0.5374(3) -0.1680(3) 0.2637(2) 0.0217(8) Uani 1 1 d .
C69 C 0.5624(3) -0.2457(3) 0.2175(2) 0.0221(8) Uani 1 1 d .
C70 C 0.5251(3) -0.3249(3) 0.2554(2) 0.0213(8) Uani 1 1 d .
C71 C -0.1131(3) -0.0720(3) 0.2677(3) 0.0317(10) Uani 1 1 d .
C72 C -0.0137(3) 0.1107(3) 0.1508(3) 0.0277(10) Uani 1 1 d .
C73 C -0.0402(3) -0.2996(4) 0.2083(3) 0.0373(11) Uani 1 1 d .
C74 C -0.0187(3) -0.1969(3) 0.4845(3) 0.0333(10) Uani 1 1 d .
C75 C 0.1271(3) 0.2085(3) 0.2440(2) 0.0271(9) Uani 1 1 d .
C76 C 0.2143(3) 0.0388(3) -0.0122(2) 0.0272(9) Uani 1 1 d .
C77 C 0.1792(3) -0.3712(3) 0.0519(3) 0.0286(9) Uani 1 1 d .
C78 C 0.0559(4) -0.4221(4) 0.4328(3) 0.0401(12) Uani 1 1 d .
C79 C 0.1712(3) -0.1194(3) 0.5546(2) 0.0277(9) Uani 1 1 d .
C80 C 0.3097(4) 0.1281(3) 0.3832(3) 0.0267(10) Uani 1 1 d .
C81 C 0.3616(3) 0.1317(3) 0.0794(2) 0.0277(10) Uani 1 1 d .
C82 C 0.3175(3) -0.2124(3) -0.0389(2) 0.0249(9) Uani 1 1 d .
C83 C 0.4403(4) -0.5496(3) 0.1609(3) 0.0371(11) Uani 1 1 d .
C84 C 0.2360(4) -0.5684(3) 0.3002(3) 0.0401(12) Uani 1 1 d .
C85 C 0.3742(4) -0.5687(3) 0.4123(3) 0.0413(12) Uani 1 1 d .
C86 C 0.4311(4) -0.1428(4) 0.5228(3) 0.0375(12) Uani 1 1 d .
C87 C 0.5208(3) 0.0601(3) 0.2376(3) 0.0334(11) Uani 1 1 d .
C88 C 0.5641(3) -0.3827(3) 0.0688(3) 0.0307(10) Uani 1 1 d .
C89 C 0.6308(4) -0.1941(4) 0.3783(3) 0.0375(12) Uani 1 1 d .
C90 C 0.6721(3) -0.2807(3) 0.1984(3) 0.0301(10) Uani 1 1 d .
C91 C 0.2593(7) -0.3796(6) 0.7234(5) 0.087(3) Uani 1 1 d .
C92 C 0.3295(6) -0.4105(6) 0.6665(5) 0.080(3) Uani 1 1 d .
H92 H 0.3892 -0.3983 0.6622 0.096 Uiso 1 1 calc R
C93 C 0.3120(7) -0.4578(6) 0.6181(4) 0.082(3) Uani 1 1 d .
H93 H 0.3603 -0.4781 0.5798 0.099 Uiso 1 1 calc R
C94 C 0.2262(7) -0.4779(6) 0.6219(5) 0.086(3) Uani 1 1 d .
H94 H 0.2179 -0.5134 0.5878 0.104 Uiso 1 1 calc R
C95 C 0.1536(10) -0.4471(8) 0.6744(7) 0.104(3) Uani 1 1 d .
H95 H 0.0933 -0.4574 0.6761 0.125 Uiso 1 1 calc R
C96 C 0.1723(7) -0.3997(8) 0.7253(6) 0.101(4) Uani 1 1 d U
H96 H 0.1237 -0.3797 0.7636 0.122 Uiso 1 1 calc R
C97 C 0.2759(9) -0.3289(8) 0.7742(8) 0.129(5) Uani 1 1 d .
H97A H 0.2511 -0.2628 0.7547 0.193 Uiso 1 1 calc R
H97B H 0.3451 -0.3460 0.7796 0.193 Uiso 1 1 calc R
H97C H 0.2429 -0.3429 0.8234 0.193 Uiso 1 1 calc R
C98 C -0.0432(9) -0.4502(9) -0.0062(7) 0.045(3) Uani 0.50 1 d P
C99 C 0.0248(7) -0.4589(7) -0.0577(6) 0.087(3) Uani 1 1 d .
C100 C 0.1073(9) -0.5217(9) -0.0758(8) 0.055(3) Uani 0.50 1 d P
C101 C 0.1253(8) -0.6119(10) -0.0134(9) 0.120(4) Uani 1 1 d .
C102 C 0.0589(15) -0.6055(14) 0.0366(12) 0.092(6) Uani 0.50 1 d P

loop_
_atom_site_aniso_label
_atom_site_aniso_U_11
_atom_site_aniso_U_22
_atom_site_aniso_U_33
_atom_site_aniso_U_23
_atom_site_aniso_U_13
_atom_site_aniso_U_12
F1 0.0194(12) 0.0609(19) 0.0573(19) -0.0186(17) 0.0164(14) -0.0147(13)
F2 0.0158(12) 0.0450(16) 0.064(2) -0.0164(15) -0.0019(14) 0.0002(11)
F3 0.0178(13) 0.091(2) 0.0546(19) -0.0391(19) -0.0046(14) -0.0110(15)
F4 0.0379(15) 0.0382(15) 0.0413(16) 0.0159(13) -0.0177(14) 0.0008(12)
F5 0.0307(14) 0.0392(15) 0.0612(19) -0.0066(14) -0.0298(15) 0.0003(12)
F6 0.0345(15) 0.0404(15) 0.0457(18) -0.0159(15) -0.0105(15) 0.0178(13)
F7 0.016(2) 0.066(3) 0.054(3) -0.029(3) 0.014(2) -0.029(2)
F7A 0.079(10) 0.156(15) 0.141(16) -0.073(13) -0.011(10) -0.065(11)
F8 0.032(3) 0.058(3) 0.041(3) -0.008(3) -0.012(2) -0.029(3)
F8A 0.092(13) 0.150(16) 0.096(12) 0.023(13) -0.015(11) -0.104(14)
F9 0.027(2) 0.032(2) 0.069(4) -0.020(2) -0.002(2) -0.0208(17)
F9A 0.084(15) 0.131(17) 0.129(18) 0.011(12) -0.064(13) -0.067(13)
F10 0.0372(15) 0.0445(16) 0.0461(17) -0.0201(15) 0.0237(14) -0.0187(13)
F11 0.0552(19) 0.0545(18) 0.0316(15) -0.0052(15) 0.0256(15) -0.0187(16)
F12 0.0398(16) 0.072(2) 0.0564(19) -0.0341(18) 0.0334(16) -0.0390(17)
F13 0.069(3) 0.0181(17) 0.040(2) 0.0028(19) -0.033(3) 0.001(2)
F13A 0.058(9) 0.028(5) 0.037(6) -0.022(5) 0.004(6) -0.008(5)
F14 0.044(2) 0.0180(15) 0.043(2) -0.0069(16) 0.001(2) 0.0010(15)
F14A 0.071(9) 0.015(5) 0.036(7) 0.002(5) -0.003(7) -0.011(5)
F15 0.050(2) 0.0150(15) 0.046(3) -0.0020(16) -0.009(2) -0.0137(15)
F15A 0.029(7) 0.028(6) 0.088(13) -0.017(8) -0.023(8) 0.010(5)
F16 0.076(2) 0.0400(16) 0.0246(14) 0.0086(13) -0.0174(16) 0.0095(16)
F17 0.127(3) 0.085(3) 0.0297(15) 0.0258(16) -0.048(2) -0.075(3)
F18 0.0517(18) 0.061(2) 0.0250(14) 0.0194(15) 0.0063(14) -0.0076(16)
F19 0.151(4) 0.152(4) 0.056(2) -0.021(3) -0.005(3) -0.134(4)
F20 0.149(4) 0.0496(19) 0.054(2) -0.0028(17) -0.063(3) -0.038(2)
F21 0.061(3) 0.143(4) 0.156(5) -0.135(4) -0.038(3) 0.018(3)
F22 0.083(3) 0.058(2) 0.055(2) -0.0136(18) 0.040(2) -0.046(2)
F23 0.074(2) 0.0392(17) 0.081(3) 0.0106(18) 0.021(2) -0.0343(18)
F24 0.076(3) 0.106(3) 0.078(3) 0.027(2) -0.014(2) -0.080(3)
F25 0.044(3) 0.0323(19) 0.0188(16) -0.0100(15) 0.0034(18) -0.016(2)
F25A 0.097(13) 0.092(16) 0.033(8) -0.028(9) 0.032(8) -0.063(12)
F26 0.0312(19) 0.042(3) 0.0207(17) -0.0114(17) 0.0138(15) -0.0129(16)
F26A 0.09(2) 0.047(14) 0.022(8) -0.002(9) -0.016(11) -0.001(11)
F27 0.062(3) 0.028(3) 0.0114(17) 0.0005(18) 0.0056(19) -0.008(2)
F27A 0.048(14) 0.059(10) 0.019(7) -0.019(7) 0.009(8) 0.004(9)
F28 0.040(2) 0.025(2) 0.035(3) -0.012(2) -0.002(2) -0.0117(18)
F28A 0.046(11) 0.063(11) 0.057(12) -0.041(10) 0.020(11) -0.033(10)
F29 0.073(4) 0.0309(18) 0.034(3) -0.0043(16) -0.032(3) -0.020(2)
F29A 0.044(16) 0.024(12) 0.039(15) -0.016(11) 0.021(13) -0.013(12)
F30 0.048(4) 0.025(3) 0.045(3) -0.005(2) -0.005(3) -0.023(3)
F30A 0.043(9) 0.013(7) 0.023(9) -0.006(7) -0.007(8) 0.000(7)
F31 0.067(3) 0.0195(17) 0.046(2) 0.0092(17) 0.008(2) -0.0172(19)
F31A 0.065(8) 0.036(6) 0.034(6) 0.006(5) 0.006(6) -0.035(6)
F32 0.066(3) 0.053(3) 0.0165(18) 0.0151(19) -0.007(2) -0.043(3)
F32A 0.065(10) 0.028(6) 0.034(6) 0.008(5) -0.003(7) -0.034(7)
F33 0.043(2) 0.046(2) 0.036(2) 0.018(2) -0.007(2) -0.035(2)
F33A 0.046(7) 0.034(6) 0.036(7) 0.022(6) -0.006(7) -0.021(6)
F34 0.177(9) 0.039(3) 0.011(2) 0.002(2) 0.007(4) -0.020(4)
F34A 0.102(11) 0.031(5) 0.019(5) -0.014(4) 0.008(7) 0.007(6)
F35 0.048(3) 0.122(7) 0.017(2) -0.017(3) 0.011(2) 0.030(4)
F35A 0.019(4) 0.095(10) 0.016(5) -0.016(7) -0.010(4) 0.008(6)
F36 0.122(7) 0.146(7) 0.029(3) -0.023(5) 0.000(4) -0.103(7)
F36A 0.079(9) 0.114(13) 0.015(5) -0.003(6) 0.006(6) -0.085(10)
F37 0.066(2) 0.0218(13) 0.055(2) -0.0074(14) -0.0070(18) -0.0023(13)
F38 0.0494(17) 0.0401(15) 0.0462(17) -0.0261(14) 0.0117(15) -0.0203(14)
F39 0.0369(16) 0.0346(14) 0.067(2) -0.0230(15) 0.0102(16) -0.0049(13)
F40 0.074(2) 0.0338(15) 0.090(3) -0.0152(17) -0.016(2) -0.0305(16)
F41 0.070(2) 0.0256(14) 0.065(2) -0.0157(15) 0.0096(19) -0.0201(15)
F42 0.106(3) 0.0427(18) 0.060(2) -0.0091(17) 0.021(2) -0.052(2)
F43 0.072(2) 0.0291(14) 0.0441(17) 0.0106(13) -0.0195(17) -0.0083(14)
F44 0.093(3) 0.0187(13) 0.056(2) -0.0008(14) -0.013(2) -0.0005(15)
F45 0.091(3) 0.0391(17) 0.054(2) 0.0215(16) 0.002(2) -0.0321(18)
F46 0.0302(18) 0.0317(17) 0.0238(17) -0.0008(14) -0.0181(16) 0.0000(14)
F46A 0.067(10) 0.075(10) 0.047(8) -0.011(8) -0.021(8) -0.014(8)
F47 0.045(2) 0.052(3) 0.0112(17) 0.0053(19) -0.009(2) -0.015(2)
F47A 0.081(15) 0.088(17) 0.057(12) 0.009(12) -0.028(14) -0.056(14)
F48 0.049(3) 0.032(2) 0.029(2) -0.0082(18) -0.023(3) -0.008(2)
F48A 0.114(17) 0.046(9) 0.043(9) 0.019(7) -0.047(13) -0.017(11)
F49 0.0558(19) 0.0414(16) 0.084(2) -0.0201(17) 0.0093(19) -0.0366(16)
F50 0.090(3) 0.114(3) 0.077(2) 0.044(2) -0.054(2) -0.091(3)
F51 0.063(2) 0.069(2) 0.068(2) -0.0243(19) 0.0314(19) -0.056(2)
F52 0.0274(13) 0.0453(15) 0.0362(15) -0.0086(13) 0.0162(13) -0.0095(12)
F53 0.0324(15) 0.0562(18) 0.0395(16) -0.0291(15) 0.0074(14) -0.0072(14)
F54 0.0217(12) 0.0372(14) 0.0464(17) -0.0088(13) 0.0040(13) 0.0061(11)
F55 0.0165(15) 0.049(2) 0.0332(18) -0.0070(17) -0.0052(15) -0.0179(15)
F55A 0.057(8) 0.063(8) 0.037(7) 0.010(7) -0.027(7) -0.016(7)
F56 0.024(2) 0.039(2) 0.033(2) 0.002(2) -0.017(2) -0.0051(18)
F56A 0.069(15) 0.086(13) 0.11(2) 0.034(17) -0.063(17) -0.059(13)
F57 0.031(2) 0.054(3) 0.038(3) -0.018(3) -0.017(2) -0.014(2)
F57A 0.018(7) 0.14(2) 0.090(16) -0.078(18) -0.018(12) 0.016(10)
F58 0.0118(18) 0.054(4) 0.051(3) -0.031(3) 0.0058(19) -0.002(2)
F58A 0.027(10) 0.066(14) 0.08(3) 0.003(16) -0.005(13) -0.011(9)
F59 0.0085(19) 0.043(3) 0.037(3) 0.003(2) -0.0099(17) -0.0049(16)
F59A 0.027(9) 0.09(3) 0.051(14) -0.017(15) 0.014(10) 0.021(12)
F60 0.0132(17) 0.049(2) 0.035(3) -0.003(2) 0.0031(19) -0.0162(15)
F60A 0.07(2) 0.09(2) 0.09(2) -0.001(16) -0.011(15) -0.007(14)
C1 0.0124(16) 0.0287(19) 0.025(2) -0.0091(17) 0.0031(16) -0.0075(15)
C2 0.0100(15) 0.0242(18) 0.0224(19) -0.0087(17) 0.0060(16) -0.0040(14)
C3 0.0103(15) 0.0180(16) 0.0181(17) -0.0054(15) 0.0021(15) 0.0026(14)
C4 0.0168(17) 0.0193(17) 0.0152(17) -0.0014(15) -0.0045(16) -0.0010(14)
C5 0.0127(16) 0.0202(17) 0.0178(17) -0.0012(15) -0.0073(15) -0.0019(14)
C6 0.0086(15) 0.0283(19) 0.0211(18) -0.0060(17) -0.0031(15) -0.0050(15)
C7 0.0145(17) 0.0284(19) 0.0245(19) -0.0054(17) -0.0063(17) -0.0111(15)
C8 0.0180(18) 0.033(2) 0.030(2) -0.0075(18) 0.0019(18) -0.0169(17)
C9 0.0136(17) 0.030(2) 0.030(2) -0.0081(18) 0.0073(17) -0.0142(16)
C10 0.0207(18) 0.029(2) 0.029(2) -0.0057(18) 0.0112(18) -0.0187(17)
C11 0.0224(19) 0.028(2) 0.0210(18) -0.0058(17) 0.0108(17) -0.0148(17)
C12 0.0133(16) 0.0243(18) 0.0194(18) -0.0087(16) 0.0109(16) -0.0066(15)
C13 0.0179(17) 0.0220(17) 0.0136(16) -0.0071(16) 0.0062(16) -0.0033(15)
C14 0.0186(17) 0.0169(16) 0.0163(17) -0.0075(15) 0.0038(16) -0.0049(14)
C15 0.0179(17) 0.0136(15) 0.0179(17) -0.0059(15) 0.0015(16) -0.0013(14)
C16 0.0243(19) 0.0141(16) 0.0154(17) -0.0010(15) -0.0036(16) -0.0047(15)
C17 0.0216(18) 0.0115(15) 0.0162(17) 0.0034(14) -0.0089(16) -0.0032(14)
C18 0.0213(18) 0.0136(15) 0.0140(16) 0.0057(14) -0.0078(16) -0.0069(14)
C19 0.0198(17) 0.0224(17) 0.0117(16) 0.0023(15) -0.0023(15) -0.0082(15)
C20 0.0134(16) 0.0206(16) 0.0133(16) 0.0008(15) -0.0066(15) -0.0048(14)
C21 0.0143(16) 0.0255(18) 0.0133(16) -0.0043(15) -0.0043(15) -0.0058(15)
C22 0.0167(17) 0.0236(17) 0.0192(17) -0.0076(16) -0.0041(16) -0.0090(15)
C23 0.0184(18) 0.0232(18) 0.0221(19) -0.0100(16) 0.0004(17) -0.0082(15)
C24 0.0231(19) 0.0211(17) 0.027(2) -0.0104(17) 0.0033(18) -0.0128(16)
C25 0.0240(19) 0.0220(18) 0.033(2) -0.0078(18) 0.0036(18) -0.0176(16)
C26 0.030(2) 0.0225(19) 0.033(2) -0.0045(18) 0.007(2) -0.0189(18)
C27 0.035(2) 0.0235(19) 0.031(2) -0.0016(18) 0.006(2) -0.0197(19)
C28 0.036(2) 0.0236(19) 0.0180(18) 0.0053(17) 0.0064(18) -0.0199(18)
C29 0.032(2) 0.0251(19) 0.0137(17) 0.0036(16) 0.0075(17) -0.0164(18)
C30 0.032(2) 0.0223(18) 0.0086(16) 0.0030(15) 0.0021(16) -0.0097(17)
C31 0.029(2) 0.0243(18) 0.0110(16) -0.0021(16) 0.0027(17) -0.0099(17)
C32 0.028(2) 0.0222(17) 0.0101(16) -0.0054(15) -0.0023(16) -0.0098(16)
C33 0.0255(19) 0.0179(16) 0.0124(16) -0.0036(15) -0.0019(16) -0.0075(15)
C34 0.028(2) 0.0240(18) 0.0182(18) 0.0014(16) -0.0092(17) -0.0120(17)
C35 0.029(2) 0.0133(15) 0.0170(17) 0.0036(14) -0.0082(17) -0.0125(15)
C36 0.0266(19) 0.0156(16) 0.0173(17) 0.0043(15) -0.0050(17) -0.0155(15)
C37 0.0219(18) 0.0198(17) 0.0154(17) 0.0053(15) -0.0029(16) -0.0116(15)
C38 0.0180(17) 0.0255(18) 0.0121(16) 0.0042(15) 0.0040(15) -0.0133(16)
C39 0.0156(16) 0.0246(18) 0.0091(15) 0.0027(15) 0.0022(15) -0.0092(15)
C40 0.0163(17) 0.0256(18) 0.0100(15) -0.0018(15) 0.0053(15) -0.0091(15)
C41 0.0171(17) 0.0233(18) 0.0124(16) -0.0029(15) 0.0005(15) -0.0062(15)
C42 0.0238(19) 0.0211(17) 0.0157(17) -0.0087(16) 0.0028(17) -0.0087(16)
C43 0.0186(17) 0.0193(17) 0.0179(18) -0.0084(16) 0.0037(16) -0.0018(15)
C44 0.0221(19) 0.0229(18) 0.027(2) -0.0035(18) 0.0001(18) -0.0046(16)
C45 0.032(2) 0.0195(17) 0.027(2) -0.0054(17) 0.0014(19) -0.0138(17)
C46 0.034(2) 0.0196(18) 0.027(2) -0.0039(17) 0.0059(19) -0.0122(17)
C47 0.036(2) 0.0141(17) 0.026(2) 0.0036(17) 0.0004(19) -0.0105(17)
C48 0.035(2) 0.0207(18) 0.0181(18) 0.0037(17) 0.0055(18) -0.0125(17)
C49 0.031(2) 0.0164(16) 0.0142(17) 0.0046(15) -0.0034(17) -0.0052(16)
C50 0.032(2) 0.0216(18) 0.0107(16) 0.0060(15) -0.0037(17) -0.0103(17)
C51 0.0255(19) 0.0222(18) 0.0161(17) 0.0042(16) -0.0124(17) -0.0051(16)
C52 0.028(2) 0.0243(18) 0.0166(18) 0.0050(16) -0.0099(17) -0.0090(17)
C53 0.0213(18) 0.0303(19) 0.0185(18) -0.0025(16) -0.0094(16) -0.0139(16)
C54 0.0253(19) 0.0265(18) 0.0206(18) 0.0004(16) -0.0090(17) -0.0174(17)
C55 0.0254(19) 0.0282(19) 0.0227(19) 0.0058(17) -0.0080(17) -0.0185(17)
C56 0.0136(16) 0.033(2) 0.0232(19) 0.0034(17) -0.0022(16) -0.0187(16)
C57 0.0119(16) 0.0293(19) 0.0174(17) 0.0011(16) 0.0042(15) -0.0127(15)
C58 0.0077(15) 0.0302(19) 0.0195(18) 0.0017(17) 0.0037(15) -0.0071(15)
C59 0.0153(17) 0.0257(18) 0.0143(16) -0.0022(16) 0.0063(15) -0.0073(15)
C60 0.0154(17) 0.0248(18) 0.0199(19) -0.0050(17) 0.0014(16) -0.0026(15)
C61 0.0124(16) 0.0184(17) 0.0231(19) -0.0018(16) -0.0005(16) 0.0021(14)
C62 0.0187(18) 0.0152(16) 0.027(2) -0.0015(16) -0.0024(17) 0.0000(15)
C63 0.027(2) 0.0201(18) 0.028(2) 0.0012(17) -0.0028(19) -0.0065(16)
C64 0.0246(19) 0.0180(17) 0.0186(18) 0.0041(16) -0.0064(17) -0.0014(15)
C65 0.0170(17) 0.0238(18) 0.0215(19) 0.0036(17) -0.0083(17) -0.0020(15)
C66 0.0201(18) 0.0257(18) 0.0209(19) 0.0065(17) -0.0136(17) -0.0058(16)
C67 0.0226(19) 0.029(2) 0.027(2) 0.0032(18) -0.0133(18) -0.0115(17)
C68 0.0109(16) 0.031(2) 0.0249(19) 0.0001(17) -0.0037(16) -0.0106(15)
C69 0.0115(16) 0.0298(19) 0.0242(19) -0.0006(18) -0.0017(16) -0.0075(15)
C70 0.0103(15) 0.0250(18) 0.0234(19) 0.0014(17) -0.0032(16) -0.0011(15)
C71 0.0163(19) 0.045(3) 0.038(2) -0.012(2) -0.001(2) -0.0128(19)
C72 0.0199(19) 0.027(2) 0.031(2) -0.004(2) -0.009(2) 0.0028(17)
C73 0.026(2) 0.044(3) 0.053(3) -0.017(3) -0.001(2) -0.021(2)
C74 0.029(2) 0.039(2) 0.032(2) -0.004(2) 0.018(2) -0.019(2)
C75 0.039(2) 0.0191(18) 0.021(2) -0.0032(18) -0.005(2) -0.0059(18)
C76 0.036(2) 0.032(2) 0.0140(18) 0.0038(17) -0.0064(18) -0.0126(19)
C77 0.032(2) 0.028(2) 0.034(2) -0.018(2) -0.002(2) -0.0108(19)
C78 0.048(3) 0.037(3) 0.042(3) -0.005(2) 0.017(3) -0.030(2)
C79 0.036(2) 0.032(2) 0.0124(18) -0.0049(18) 0.0054(19) -0.010(2)
C80 0.037(2) 0.0227(19) 0.024(2) -0.0052(19) -0.005(2) -0.0124(19)
C81 0.037(2) 0.026(2) 0.023(2) 0.0067(18) -0.002(2) -0.0206(19)
C82 0.029(2) 0.030(2) 0.0151(19) -0.0069(18) 0.0019(19) -0.0082(18)
C83 0.039(3) 0.027(2) 0.042(3) -0.007(2) 0.001(2) -0.007(2)
C84 0.049(3) 0.027(2) 0.047(3) -0.009(2) 0.008(3) -0.016(2)
C85 0.058(3) 0.021(2) 0.041(3) 0.004(2) -0.002(3) -0.012(2)
C86 0.050(3) 0.046(3) 0.022(2) 0.007(2) -0.018(2) -0.023(2)
C87 0.033(2) 0.037(2) 0.038(2) 0.003(2) -0.009(2) -0.024(2)
C88 0.0183(19) 0.037(2) 0.033(2) -0.009(2) 0.003(2) -0.0031(18)
C89 0.028(2) 0.041(3) 0.045(3) -0.007(2) -0.022(2) -0.005(2)
C90 0.0143(19) 0.042(2) 0.032(2) -0.006(2) -0.002(2) -0.0057(19)
C91 0.089(6) 0.079(5) 0.056(4) -0.009(4) -0.028(5) 0.034(5)
C92 0.059(4) 0.084(5) 0.054(4) 0.003(4) -0.006(4) 0.029(4)
C93 0.089(6) 0.082(5) 0.032(3) 0.009(4) -0.007(4) 0.024(5)
C94 0.085(6) 0.079(5) 0.061(5) 0.000(4) -0.002(5) 0.012(5)
C95 0.113(9) 0.101(7) 0.081(7) -0.008(6) -0.009(7) -0.011(7)
C96 0.063(5) 0.108(7) 0.082(6) 0.010(6) 0.013(5) 0.019(5)
C97 0.117(9) 0.115(8) 0.135(10) -0.036(7) -0.079(9) 0.025(7)
C98 0.039(6) 0.048(7) 0.050(6) -0.016(6) -0.006(6) -0.011(5)
C99 0.072(5) 0.101(7) 0.102(7) -0.035(6) -0.018(6) -0.032(5)
C100 0.048(7) 0.049(6) 0.066(8) -0.013(6) -0.018(7) -0.005(5)
C101 0.071(6) 0.147(11) 0.152(12) -0.080(10) 0.005(8) -0.022(7)
C102 0.090(13) 0.068(10) 0.092(13) 0.033(11) -0.015(12) -0.014(10)

loop_
_atom_type_symbol
_atom_type_description
_atom_type_scat_dispersion_real
_atom_type_scat_dispersion_imag
_atom_type_scat_source
C C 0.0033 0.0016 'International Tables Vol C Tables 4.2.6.8 and 6.1.1.4'
H H 0.0000 0.0000 'International Tables Vol C Tables 4.2.6.8 and 6.1.1.4'
F F 0.0171 0.0103 'International Tables Vol C Tables 4.2.6.8 and 6.1.1.4'

loop_
_geom_angle_atom_site_label_1
_geom_angle_atom_site_label_2
_geom_angle_atom_site_label_3
_geom_angle
_geom_angle_site_symmetry_1
_geom_angle_site_symmetry_3
F8A F7 C73 55.7(13) . .
F9 F7A C73 60.8(11) . .
F9 F7A F8 106.6(16) . .
C73 F7A F8 52.2(8) . .
F9A F8 C73 77(3) . .
F9A F8 F7A 136(3) . .
C73 F8 F7A 60.6(10) . .
F7 F8A C73 84.4(17) . .
F7 F8A F9 148(2) . .
C73 F8A F9 64.9(15) . .
F7A F9 F8A 114.7(15) . .
F7A F9 C73 69.4(11) . .
F8A F9 C73 50.6(8) . .
F8 F9A C73 76(3) . .
F15A F13 C75 61.5(8) . .
F15A F13 F14A 114.8(10) . .
C75 F13 F14A 55.2(5) . .
F14 F13A C75 65.2(7) . .
F14 F13A F15 113.6(10) . .
C75 F13A F15 56.6(6) . .
F13A F14 C75 64.9(7) . .
F13A F14 F15A 116.4(10) . .
C75 F14 F15A 53.6(7) . .
F15 F14A C75 65.3(8) . .
F15 F14A F13 110.3(12) . .
C75 F14A F13 54.0(6) . .
F14A F15 C75 71.6(8) . .
F14A F15 F13A 129.4(10) . .
C75 F15 F13A 58.1(5) . .
F13 F15A C75 74.7(10) . .
F13 F15A F14 129.7(12) . .
C75 F15A F14 61.2(7) . .
F27A F25 C79 66.1(12) . .
F27A F25 F26A 104.8(17) . .
C79 F25 F26A 47.5(10) . .
F26 F25A C79 61.8(11) . .
F26 F25A F27 107.5(15) . .
C79 F25A F27 49.1(7) . .
F25A F26 C79 79.4(13) . .
F25A F26 F27A 124.5(15) . .
C79 F26 F27A 53.8(8) . .
F27 F26A C79 79(3) . .
F27 F26A F25 125(3) . .
C79 F26A F25 51.4(9) . .
F26A F27 C79 72(2) . .
F26A F27 F25A 125(3) . .
C79 F27 F25A 57.8(9) . .
F25 F27A C79 75.7(14) . .
F25 F27A F26 131.2(17) . .
C79 F27A F26 56.9(9) . .
F30A F28 C80 61.7(13) . .
F29 F28A C80 64.7(12) . .
F29 F28A F30 107.0(17) . .
C80 F28A F30 48.4(7) . .
F28A F29 C80 76.5(13) . .
F28A F29 F30A 121.8(15) . .
C80 F29 F30A 49.9(8) . .
F30 F29A C80 70(4) . .
F29A F30 C80 87(4) . .
F29A F30 F28A 140(5) . .
C80 F30 F28A 55.3(8) . .
F28 F30A C80 85.5(18) . .
F28 F30A F29 140.0(19) . .
C80 F30A F29 56.1(8) . .
F32A F31 C81 61.0(7) . .
F32A F31 F33A 112.2(10) . .
C81 F31 F33A 56.1(6) . .
F33 F31A F32 114.7(11) . .
F33 F31A C81 62.1(7) . .
F32 F31A C81 57.6(6) . .
F33A F32 C81 66.6(7) . .
F33A F32 F31A 124.7(10) . .
C81 F32 F31A 61.3(6) . .
F31 F32A C81 67.5(7) . .
F31 F32A F33 125.5(11) . .
C81 F32A F33 61.9(7) . .
F31A F33 F32A 121.4(9) . .
F31A F33 C81 66.8(7) . .
F32A F33 C81 59.0(6) . .
F32 F33A C81 67.5(8) . .
F32 F33A F31 121.3(11) . .
C81 F33A F31 59.0(6) . .
F36A F34 C82 63.2(7) . .
F36A F34 F35A 111.4(10) . .
C82 F34 F35A 53.2(5) . .
F35 F34A C82 61.5(7) . .
F35 F34A F36 111.7(9) . .
C82 F34A F36 55.4(6) . .
F34A F35 C82 68.2(7) . .
F34A F35 F36A 121.5(10) . .
C82 F35 F36A 57.8(6) . .
F36 F35A C82 74.1(10) . .
F36 F35A F34 126.2(15) . .
C82 F35A F34 57.3(7) . .
F35A F36 C82 68.8(10) . .
F35A F36 F34A 125.5(15) . .
C82 F36 F34A 60.7(7) . .
F34 F36A C82 68.4(7) . .
F34 F36A F35 123.6(10) . .
C82 F36A F35 60.3(7) . .
C86 F46 F48A 49.8(6) . .
C86 F46 F55A 133.7(5) . .
F48A F46 F55A 162.7(9) . .
C86 F46 F47A 49.7(7) . .
F48A F46 F47A 85.7(11) . .
F55A F46 F47A 108.7(10) . .
F48 F46A F47 91.5(10) . .
F48 F46A C86 49.4(6) . .
F47 F46A C86 47.3(5) . .
F48A F47 C86 65.2(15) . .
F48A F47 F46A 118.0(16) . .
C86 F47 F46A 68.0(7) . .
F48 F47A C86 71.2(18) . .
F48 F47A F46 120(2) . .
C86 F47A F46 52.5(9) . .
F47A F48 C86 77(2) . .
F47A F48 F46A 151(2) . .
C86 F48 F46A 76.6(8) . .
F47 F48A C86 78.4(13) . .
F47 F48A F46 138.3(18) . .
C86 F48A F46 60.5(11) . .
C89 F55 F57A 46.6(8) . .
C89 F55 F56A 47.2(8) . .
F57A F55 F56A 87.2(11) . .
F56 F55A F46 155.3(11) . .
F56 F55A F57 90.0(8) . .
F46 F55A F57 110.3(10) . .
F56 F55A C89 49.7(5) . .
F46 F55A C89 137.1(9) . .
F57 F55A C89 48.2(5) . .
F57A F56 C89 63(2) . .
F57A F56 F55A 135(2) . .
C89 F56 F55A 71.6(6) . .
F57 F56A C89 83(2) . .
F57 F56A F55 138(4) . .
C89 F56A F55 57.9(15) . .
F56A F57 C89 66(3) . .
F56A F57 F55A 132(3) . .
C89 F57 F55A 68.6(7) . .
F56 F57A C89 82(2) . .
F56 F57A F55 132(3) . .
C89 F57A F55 58.3(14) . .
F59A F58 C90 58.0(18) . .
F60 F58A C90 61(3) . .
F58 F59A C90 83(3) . .
F58 F59A F60 133(2) . .
C90 F59A F60 59(2) . .
F58A F60 C90 88.6(19) . .
F58A F60 F59A 137(3) . .
C90 F60 F59A 48.7(13) . .
C2 C1 C9 112.1(3) . .
C2 C1 C6 107.9(3) . .
C9 C1 C6 99.1(3) . .
C2 C1 C71 110.1(4) . .
C9 C1 C71 111.4(3) . .
C6 C1 C71 115.8(3) . .
C3 C2 C12 120.1(3) . .
C3 C2 C1 117.3(3) . .
C12 C2 C1 121.2(3) . .
C2 C3 C15 120.7(3) . .
C2 C3 C4 125.1(3) . .
C15 C3 C4 110.0(3) . .
C5 C4 C17 110.9(3) . .
C5 C4 C3 107.8(3) . .
C17 C4 C3 100.0(3) . .
C5 C4 C72 110.3(3) . .
C17 C4 C72 112.2(3) . .
C3 C4 C72 115.2(3) . .
C20 C5 C6 119.9(3) . .
C20 C5 C4 122.1(3) . .
C6 C5 C4 116.8(3) . .
C7 C6 C5 120.0(4) . .
C7 C6 C1 111.3(3) . .
C5 C6 C1 124.9(3) . .
C22 C7 C6 120.2(3) . .
C22 C7 C8 124.0(4) . .
C6 C7 C8 111.6(4) . .
C25 C8 C7 107.0(3) . .
C25 C8 C9 108.6(3) . .
C7 C8 C9 100.1(3) . .
C25 C8 C73 111.2(3) . .
C7 C8 C73 115.0(3) . .
C9 C8 C73 114.2(4) . .
C10 C9 C8 123.2(4) . .
C10 C9 C1 123.3(4) . .
C8 C9 C1 110.3(3) . .
C9 C10 C11 123.4(4) . .
C9 C10 C27 123.2(4) . .
C11 C10 C27 110.1(3) . .
C12 C11 C10 111.6(3) . .
C12 C11 C29 107.9(3) . .
C10 C11 C29 99.8(3) . .
C12 C11 C74 109.4(3) . .
C10 C11 C74 111.5(3) . .
C29 C11 C74 116.3(3) . .
C13 C12 C2 118.3(3) . .
C13 C12 C11 117.8(3) . .
C2 C12 C11 122.1(3) . .
C12 C13 C14 120.8(3) . .
C12 C13 C31 125.3(3) . .
C14 C13 C31 109.0(3) . .
C15 C14 C13 121.4(3) . .
C15 C14 C33 122.8(3) . .
C13 C14 C33 108.4(3) . .
C14 C15 C3 118.7(3) . .
C14 C15 C16 122.7(3) . .
C3 C15 C16 113.4(3) . .
C15 C16 C35 108.9(3) . .
C15 C16 C17 98.7(3) . .
C35 C16 C17 109.8(3) . .
C15 C16 C75 114.4(3) . .
C35 C16 C75 111.4(3) . .
C17 C16 C75 113.0(3) . .
C18 C17 C16 123.2(3) . .
C18 C17 C4 123.5(3) . .
C16 C17 C4 110.5(3) . .
C17 C18 C37 123.0(3) . .
C17 C18 C19 123.3(3) . .
C37 C18 C19 110.5(3) . .
C20 C19 C39 107.3(3) . .
C20 C19 C18 110.8(3) . .
C39 C19 C18 99.9(3) . .
C20 C19 C76 110.7(3) . .
C39 C19 C76 115.8(3) . .
C18 C19 C76 111.8(3) . .
C5 C20 C21 119.3(3) . .
C5 C20 C19 122.1(3) . .
C21 C20 C19 117.4(3) . .
C22 C21 C20 120.2(4) . .
C22 C21 C41 111.0(3) . .
C20 C21 C41 125.0(3) . .
C7 C22 C21 120.2(4) . .
C7 C22 C23 123.7(3) . .
C21 C22 C23 112.1(3) . .
C24 C23 C22 107.2(3) . .
C24 C23 C42 108.5(3) . .
C22 C23 C42 99.9(3) . .
C24 C23 C77 110.5(3) . .
C22 C23 C77 114.2(3) . .
C42 C23 C77 115.9(4) . .
C45 C24 C25 110.0(4) . .
C45 C24 C23 125.1(4) . .
C25 C24 C23 122.8(4) . .
C26 C25 C24 110.7(4) . .
C26 C25 C8 124.3(4) . .
C24 C25 C8 122.7(4) . .
C25 C26 C27 122.9(4) . .
C25 C26 C46 107.7(4) . .
C27 C26 C46 126.4(4) . .
C26 C27 C28 108.8(4) . .
C26 C27 C10 110.7(4) . .
C28 C27 C10 99.2(3) . .
C26 C27 C78 113.0(4) . .
C28 C27 C78 112.4(4) . .
C10 C27 C78 111.9(4) . .
C48 C28 C29 119.7(4) . .
C48 C28 C27 122.2(4) . .
C29 C28 C27 112.8(4) . .
C30 C29 C28 121.8(4) . .
C30 C29 C11 124.0(4) . .
C28 C29 C11 110.0(3) . .
C29 C30 C50 118.7(4) . .
C29 C30 C31 119.1(4) . .
C50 C30 C31 119.3(3) . .
C30 C31 C13 107.5(3) . .
C30 C31 C32 112.7(4) . .
C13 C31 C32 100.5(3) . .
C30 C31 C79 111.5(3) . .
C13 C31 C79 113.3(3) . .
C32 C31 C79 110.9(3) . .
C33 C32 C52 121.9(3) . .
C33 C32 C31 110.2(3) . .
C52 C32 C31 124.6(3) . .
C32 C33 C14 109.9(3) . .
C32 C33 C34 125.9(4) . .
C14 C33 C34 120.6(3) . .
C33 C34 C35 110.2(3) . .
C33 C34 C54 108.9(3) . .
C35 C34 C54 100.1(3) . .
C33 C34 C80 109.2(4) . .
C35 C34 C80 114.8(3) . .
C54 C34 C80 113.3(3) . .
C36 C35 C16 123.5(3) . .
C36 C35 C34 112.9(3) . .
C16 C35 C34 122.4(3) . .
C35 C36 C37 122.9(3) . .
C35 C36 C55 112.2(3) . .
C37 C36 C55 123.2(4) . .
C36 C37 C38 109.3(3) . .
C36 C37 C18 111.0(3) . .
C38 C37 C18 98.8(3) . .
C36 C37 C81 110.6(3) . .
C38 C37 C81 113.0(3) . .
C18 C37 C81 113.5(3) . .
C57 C38 C39 118.7(4) . .
C57 C38 C37 122.6(3) . .
C39 C38 C37 113.5(3) . .
C38 C39 C40 120.7(3) . .
C38 C39 C19 109.9(3) . .
C40 C39 C19 125.0(3) . .
C39 C40 C59 120.2(3) . .
C39 C40 C41 117.7(3) . .
C59 C40 C41 120.9(3) . .
C40 C41 C42 112.0(3) . .
C40 C41 C21 107.2(3) . .
C42 C41 C21 99.9(3) . .
C40 C41 C82 110.7(3) . .
C42 C41 C82 110.8(3) . .
C21 C41 C82 115.9(3) . .
C43 C42 C41 124.1(3) . .
C43 C42 C23 122.6(3) . .
C41 C42 C23 109.8(3) . .
C42 C43 C44 124.1(3) . .
C42 C43 C60 122.6(3) . .
C44 C43 C60 110.2(3) . .
C45 C44 C62 107.3(4) . .
C45 C44 C43 110.0(3) . .
C62 C44 C43 99.2(3) . .
C45 C44 C83 112.4(3) . .
C62 C44 C83 112.9(3) . .
C43 C44 C83 114.1(4) . .
C24 C45 C44 122.2(4) . .
C24 C45 C46 108.4(4) . .
C44 C45 C46 126.6(4) . .
C45 C46 C26 101.4(3) . .
C45 C46 C47 113.8(3) . .
C26 C46 C47 113.3(4) . .
C45 C46 C84 102.8(4) . .
C26 C46 C84 105.3(3) . .
C47 C46 C84 118.4(3) . .
C48 C47 C63 98.9(3) . .
C48 C47 C85 106.8(4) . .
C63 C47 C85 107.0(4) . .
C48 C47 C46 112.6(4) . .
C63 C47 C46 112.0(3) . .
C85 C47 C46 117.7(3) . .
C28 C48 C49 119.0(4) . .
C28 C48 C47 127.1(4) . .
C49 C48 C47 109.5(4) . .
C50 C49 C48 122.4(4) . .
C50 C49 C64 121.2(4) . .
C48 C49 C64 109.3(4) . .
C49 C50 C30 117.9(4) . .
C49 C50 C51 114.7(4) . .
C30 C50 C51 123.4(4) . .
C66 C51 C50 122.8(4) . .
C66 C51 C52 111.5(3) . .
C50 C51 C52 122.6(4) . .
C32 C52 C51 106.9(3) . .
C32 C52 C53 110.7(3) . .
C51 C52 C53 99.7(3) . .
C32 C52 C86 112.2(4) . .
C51 C52 C86 111.3(3) . .
C53 C52 C86 115.1(3) . .
C54 C53 C67 123.0(4) . .
C54 C53 C52 123.4(4) . .
C67 C53 C52 109.0(3) . .
C53 C54 C55 123.2(4) . .
C53 C54 C34 123.3(4) . .
C55 C54 C34 109.3(3) . .
C56 C55 C54 108.7(3) . .
C56 C55 C36 109.1(3) . .
C54 C55 C36 100.4(3) . .
C56 C55 C87 109.5(3) . .
C54 C55 C87 112.5(3) . .
C36 C55 C87 116.2(3) . .
C68 C56 C57 109.2(4) . .
C68 C56 C55 125.7(4) . .
C57 C56 C55 121.7(3) . .
C38 C57 C58 121.0(3) . .
C38 C57 C56 122.2(4) . .
C58 C57 C56 108.9(3) . .
C57 C58 C59 121.3(3) . .
C57 C58 C69 108.4(3) . .
C59 C58 C69 125.2(3) . .
C58 C59 C40 118.0(4) . .
C58 C59 C60 117.7(3) . .
C40 C59 C60 122.8(3) . .
C59 C60 C61 107.0(3) . .
C59 C60 C43 111.0(3) . .
C61 C60 C43 99.5(3) . .
C59 C60 C88 109.4(3) . .
C61 C60 C88 117.4(3) . .
C43 C60 C88 112.1(3) . .
C70 C61 C62 120.6(4) . .
C70 C61 C60 125.0(3) . .
C62 C61 C60 110.0(3) . .
C63 C62 C61 120.1(4) . .
C63 C62 C44 122.9(4) . .
C61 C62 C44 112.5(3) . .
C62 C63 C64 119.0(4) . .
C62 C63 C47 127.4(4) . .
C64 C63 C47 108.6(4) . .
C65 C64 C63 122.4(4) . .
C65 C64 C49 121.8(4) . .
C63 C64 C49 109.0(4) . .
C64 C65 C70 116.9(4) . .
C64 C65 C66 115.2(4) . .
C70 C65 C66 123.5(3) . .
C51 C66 C65 120.8(3) . .
C51 C66 C67 112.0(4) . .
C65 C66 C67 123.5(4) . .
C68 C67 C53 110.8(3) . .
C68 C67 C66 105.4(3) . .
C53 C67 C66 99.6(3) . .
C68 C67 C89 110.3(4) . .
C53 C67 C89 112.8(4) . .
C66 C67 C89 117.2(3) . .
C56 C68 C67 121.5(4) . .
C56 C68 C69 110.6(3) . .
C67 C68 C69 125.5(3) . .
C70 C69 C68 113.3(3) . .
C70 C69 C58 107.7(3) . .
C68 C69 C58 100.8(3) . .
C70 C69 C90 110.7(3) . .
C68 C69 C90 110.4(3) . .
C58 C69 C90 113.7(3) . .
C61 C70 C65 120.5(3) . .
C61 C70 C69 118.8(4) . .
C65 C70 C69 118.0(4) . .
F2 C71 F3 109.1(4) . .
F2 C71 F1 105.8(4) . .
F3 C71 F1 109.0(4) . .
F2 C71 C1 111.9(3) . .
F3 C71 C1 111.6(4) . .
F1 C71 C1 109.2(4) . .
F6 C72 F5 108.1(4) . .
F6 C72 F4 108.9(4) . .
F5 C72 F4 106.4(4) . .
F6 C72 C4 111.9(3) . .
F5 C72 C4 110.8(3) . .
F4 C72 C4 110.5(3) . .
F8A C73 F8 125.8(10) . .
F8A C73 F9A 113.2(18) . .
F8 C73 F9A 26.9(15) . .
F8A C73 F9 64.6(17) . .
F8 C73 F9 110.2(5) . .
F9A C73 F9 130.0(13) . .
F8A C73 F7 40.0(17) . .
F8 C73 F7 108.1(6) . .
F9A C73 F7 84.3(15) . .
F9 C73 F7 104.2(5) . .
F8A C73 F7A 109.5(18) . .
F8 C73 F7A 67.2(11) . .
F9A C73 F7A 93.5(17) . .
F9 C73 F7A 49.8(11) . .
F7 C73 F7A 141.3(8) . .
F8A C73 C8 118.7(10) . .
F8 C73 C8 113.1(5) . .
F9A C73 C8 111.5(11) . .
F9 C73 C8 111.5(4) . .
F7 C73 C8 109.3(4) . .
F7A C73 C8 107.3(7) . .
F12 C74 F11 110.3(4) . .
F12 C74 F10 106.9(4) . .
F11 C74 F10 106.2(4) . .
F12 C74 C11 110.3(4) . .
F11 C74 C11 111.2(4) . .
F10 C74 C11 111.7(3) . .
F15A C75 F15 134.2(8) . .
F15A C75 F13A 113.3(12) . .
F15 C75 F13A 65.4(6) . .
F15A C75 F14 65.2(10) . .
F15 C75 F14 108.2(4) . .
F13A C75 F14 50.0(6) . .
F15A C75 F13 43.7(9) . .
F15 C75 F13 106.4(4) . .
F13A C75 F13 141.1(7) . .
F14 C75 F13 105.4(5) . .
F15A C75 F14A 112.7(11) . .
F15 C75 F14A 43.2(6) . .
F13A C75 F14A 108.4(9) . .
F14 C75 F14A 141.3(6) . .
F13 C75 F14A 70.8(7) . .
F15A C75 C16 110.9(7) . .
F15 C75 C16 113.0(4) . .
F13A C75 C16 106.3(6) . .
F14 C75 C16 111.9(3) . .
F13 C75 C16 111.5(4) . .
F14A C75 C16 104.7(6) . .
F18 C76 F17 109.8(4) . .
F18 C76 F16 106.3(4) . .
F17 C76 F16 105.4(4) . .
F18 C76 C19 112.9(3) . .
F17 C76 C19 111.1(3) . .
F16 C76 C19 110.9(4) . .
F21 C77 F20 108.4(5) . .
F21 C77 F19 107.6(5) . .
F20 C77 F19 104.7(4) . .
F21 C77 C23 112.5(4) . .
F20 C77 C23 113.4(3) . .
F19 C77 C23 109.8(4) . .
F24 C78 F23 109.1(4) . .
F24 C78 F22 109.2(5) . .
F23 C78 F22 104.7(4) . .
F24 C78 C27 111.1(4) . .
F23 C78 C27 110.6(4) . .
F22 C78 C27 111.9(4) . .
F27A C79 F26A 110.9(14) . .
F27A C79 F27 127.9(8) . .
F26A C79 F27 29.7(14) . .
F27A C79 F26 69.3(12) . .
F26A C79 F26 130.2(15) . .
F27 C79 F26 108.8(4) . .
F27A C79 F25 38.2(11) . .
F26A C79 F25 81.1(14) . .
F27 C79 F25 108.1(4) . .
F26 C79 F25 106.7(4) . .
F27A C79 F25A 103.0(14) . .
F26A C79 F25A 100.5(16) . .
F27 C79 F25A 73.1(12) . .
F26 C79 F25A 38.8(11) . .
F25 C79 F25A 133.4(9) . .
F27A C79 C31 117.2(7) . .
F26A C79 C31 112.1(13) . .
F27 C79 C31 111.9(4) . .
F26 C79 C31 110.5(3) . .
F25 C79 C31 110.7(3) . .
F25A C79 C31 111.5(7) . .
F30A C80 F30 125.4(8) . .
F30A C80 F29 73.9(12) . .
F30 C80 F29 109.4(5) . .
F30A C80 F29A 113.1(15) . .
F30 C80 F29A 23.1(13) . .
F29 C80 F29A 128.2(16) . .
F30A C80 F28 32.8(11) . .
F30 C80 F28 107.7(4) . .
F29 C80 F28 106.0(5) . .
F29A C80 F28 88.0(12) . .
F30A C80 F28A 109.4(12) . .
F30 C80 F28A 76.2(10) . .
F29 C80 F28A 38.8(9) . .
F29A C80 F28A 98.9(15) . .
F28 C80 F28A 136.8(9) . .
F30A C80 C34 115.2(7) . .
F30 C80 C34 114.0(6) . .
F29 C80 C34 110.1(3) . .
F29A C80 C34 111.5(16) . .
F28 C80 C34 109.4(3) . .
F28A C80 C34 107.4(8) . .
F32A C81 F33A 111.7(10) . .
F32A C81 F33 59.1(7) . .
F33A C81 F33 137.3(6) . .
F32A C81 F32 135.2(6) . .
F33A C81 F32 46.0(7) . .
F33 C81 F32 107.9(4) . .
F32A C81 F31 51.5(7) . .
F33A C81 F31 64.9(8) . .
F33 C81 F31 108.0(4) . .
F32 C81 F31 107.2(4) . .
F32A C81 F31A 106.9(9) . .
F33A C81 F31A 105.1(10) . .
F33 C81 F31A 51.1(6) . .
F32 C81 F31A 61.2(6) . .
F31 C81 F31A 139.3(5) . .
F32A C81 C37 112.0(6) . .
F33A C81 C37 110.6(5) . .
F33 C81 C37 111.2(3) . .
F32 C81 C37 112.5(3) . .
F31 C81 C37 109.9(4) . .
F31A C81 C37 110.4(5) . .
F35A C82 F36A 112.8(11) . .
F35A C82 F36 37.2(7) . .
F36A C82 F36 134.0(7) . .
F35A C82 F35 132.8(7) . .
F36A C82 F35 61.8(10) . .
F36 C82 F35 109.4(7) . .
F35A C82 F34 69.5(9) . .
F36A C82 F34 48.4(8) . .
F36 C82 F34 103.7(7) . .
F35 C82 F34 106.7(6) . .
F35A C82 F34A 99.0(10) . .
F36A C82 F34A 108.7(12) . .
F36 C82 F34A 63.9(9) . .
F35 C82 F34A 50.3(8) . .
F34 C82 F34A 136.7(6) . .
F35A C82 C41 113.3(7) . .
F36A C82 C41 112.0(6) . .
F36 C82 C41 112.9(5) . .
F35 C82 C41 111.2(4) . .
F34 C82 C41 112.6(4) . .
F34A C82 C41 110.3(5) . .
F39 C83 F38 108.0(4) . .
F39 C83 F37 106.1(4) . .
F38 C83 F37 109.2(4) . .
F39 C83 C44 112.1(4) . .
F38 C83 C44 111.0(4) . .
F37 C83 C44 110.4(4) . .
F42 C84 F41 107.4(4) . .
F42 C84 F40 106.4(4) . .
F41 C84 F40 106.8(5) . .
F42 C84 C46 114.2(4) . .
F41 C84 C46 112.3(4) . .
F40 C84 C46 109.3(4) . .
F44 C85 F45 109.6(4) . .
F44 C85 F43 107.2(5) . .
F45 C85 F43 105.2(4) . .
F44 C85 C47 112.5(4) . .
F45 C85 C47 111.8(4) . .
F43 C85 C47 110.2(4) . .
F48A C86 F48 118.7(10) . .
F48A C86 F47 36.4(12) . .
F48 C86 F47 111.3(6) . .
F48A C86 F47A 117.9(14) . .
F48 C86 F47A 32.0(12) . .
F47 C86 F47A 131.9(13) . .
F48A C86 F46 69.7(13) . .
F48 C86 F46 107.7(4) . .
F47 C86 F46 105.8(4) . .
F47A C86 F46 77.8(12) . .
F48A C86 C52 125.3(10) . .
F48 C86 C52 113.5(4) . .
F47 C86 C52 109.1(4) . .
F47A C86 C52 114.8(11) . .
F46 C86 C52 109.0(4) . .
F48A C86 F46A 93.2(14) . .
F48 C86 F46A 54.0(7) . .
F47 C86 F46A 64.7(7) . .
F47A C86 F46A 85.5(14) . .
F46 C86 F46A 146.0(6) . .
C52 C86 F46A 104.8(6) . .
F51 C87 F49 107.7(4) . .
F51 C87 F50 107.8(4) . .
F49 C87 F50 107.7(4) . .
F51 C87 C55 110.7(4) . .
F49 C87 C55 113.0(4) . .
F50 C87 C55 109.8(3) . .
F54 C88 F53 107.9(4) . .
F54 C88 F52 107.9(3) . .
F53 C88 F52 105.2(4) . .
F54 C88 C60 113.0(4) . .
F53 C88 C60 110.5(3) . .
F52 C88 C60 111.9(4) . .
F57A C89 F56A 131.8(18) . .
F57A C89 F57 135.1(9) . .
F56A C89 F57 31.0(13) . .
F57A C89 F56 35.5(13) . .
F56A C89 F56 127.4(11) . .
F57 C89 F56 110.1(5) . .
F57A C89 F55 75.1(15) . .
F56A C89 F55 74.9(16) . .
F57 C89 F55 104.8(5) . .
F56 C89 F55 106.5(5) . .
F57A C89 C67 110.0(9) . .
F56A C89 C67 115.3(13) . .
F57 C89 C67 111.8(5) . .
F56 C89 C67 113.1(4) . .
F55 C89 C67 110.2(4) . .
F57A C89 F55A 94.1(15) . .
F56A C89 F55A 93.5(15) . .
F57 C89 F55A 63.2(6) . .
F56 C89 F55A 58.6(6) . .
F55 C89 F55A 150.0(6) . .
C67 C89 F55A 99.8(6) . .
F59A C90 F60A 120(3) . .
F59A C90 F60 72(3) . .
F60A C90 F60 121(3) . .
F59A C90 F59 134.5(16) . .
F60A C90 F59 18(3) . .
F60 C90 F59 110.4(5) . .
F59A C90 F58 39(3) . .
F60A C90 F58 87(3) . .
F60 C90 F58 106.9(5) . .
F59 C90 F58 104.9(5) . .
F59A C90 F58A 103(2) . .
F60A C90 F58A 102(2) . .
F60 C90 F58A 30.7(18) . .
F59 C90 F58A 86.2(16) . .
F58 C90 F58A 133.5(18) . .
F59A C90 C69 109.9(11) . .
F60A C90 C69 114(3) . .
F60 C90 C69 112.6(4) . .
F59 C90 C69 110.0(4) . .
F58 C90 C69 111.7(4) . .
F58A C90 C69 105.9(12) . .
C92 C91 C96 116.5(10) . .
C92 C91 C97 120.6(12) . .
C96 C91 C97 122.9(11) . .
C93 C92 C91 119.7(10) . .
C92 C93 C94 122.7(9) . .
C95 C94 C93 120.5(11) . .
C94 C95 C96 116.8(12) . .
C95 C96 C91 123.7(11) . .
C102 C98 C99 76.6(18) 2_545 .
C102 C98 C101 63.6(17) 2_545 2_545
C99 C98 C101 140.1(15) . 2_545
C102 C98 C99 171(2) 2_545 2_545
C99 C98 C99 111.3(10) . 2_545
C101 C98 C99 108.6(12) 2_545 2_545
C102 C98 C98 142(2) 2_545 2_545
C99 C98 C98 65.4(10) . 2_545
C101 C98 C98 154.4(17) 2_545 2_545
C99 C98 C98 45.9(8) 2_545 2_545
C102 C98 C100 124.7(18) 2_545 2_545
C99 C98 C100 158.6(12) . 2_545
C101 C98 C100 61.2(9) 2_545 2_545
C99 C98 C100 47.4(7) 2_545 2_545
C98 C98 C100 93.2(12) 2_545 2_545
C98 C99 C100 139.1(12) . .
C98 C99 C102 39.7(9) . 2_545
C100 C99 C102 177.9(13) . 2_545
C98 C99 C98 68.7(10) . 2_545
C100 C99 C98 70.4(9) . 2_545
C102 C99 C98 108.3(12) 2_545 2_545
C99 C100 C101 109.8(12) . .
C99 C100 C98 62.2(9) . 2_545
C101 C100 C98 47.6(7) . 2_545
C102 C101 C98 40.9(9) . 2_545
C102 C101 C100 112.0(13) . .
C98 C101 C100 71.2(10) 2_545 .
C98 C102 C101 75.5(17) 2_545 .
C98 C102 C99 63.8(15) 2_545 2_545
C101 C102 C99 139.3(17) . 2_545

loop_
_geom_bond_atom_site_label_1
_geom_bond_atom_site_label_2
_geom_bond_distance
_geom_bond_site_symmetry_2
F1 C71 1.327(6) .
F2 C71 1.321(6) .
F3 C71 1.323(5) .
F4 C72 1.329(5) .
F5 C72 1.323(5) .
F6 C72 1.318(6) .
F7 F8A 0.88(3) .
F7 C73 1.368(8) .
F7A F9 1.16(3) .
F7A C73 1.43(2) .
F7A F8 1.51(3) .
F8 F9A 0.60(4) .
F8 C73 1.294(9) .
F8A C73 1.135(18) .
F8A F9 1.33(3) .
F9 C73 1.331(7) .
F9A C73 1.30(3) .
F10 C74 1.331(6) .
F11 C74 1.321(6) .
F12 C74 1.320(5) .
F13 F15A 0.965(19) .
F13 C75 1.347(5) .
F13 F14A 1.573(15) .
F13A F14 1.127(14) .
F13A C75 1.333(12) .
F13A F15 1.427(14) .
F14 C75 1.336(7) .
F14 F15A 1.39(2) .
F14A F15 0.987(13) .
F14A C75 1.369(13) .
F15 C75 1.310(6) .
F15A C75 1.228(13) .
F16 C76 1.325(6) .
F17 C76 1.313(5) .
F18 C76 1.294(6) .
F19 C77 1.305(6) .
F20 C77 1.285(6) .
F21 C77 1.280(7) .
F22 C78 1.336(7) .
F23 C78 1.314(7) .
F24 C78 1.309(6) .
F25 F27A 0.86(2) .
F25 C79 1.345(6) .
F25 F26A 1.70(3) .
F25A F26 0.94(3) .
F25A C79 1.469(19) .
F25A F27 1.66(3) .
F26 C79 1.317(6) .
F26 F27A 1.47(2) .
F26A F27 0.66(3) .
F26A C79 1.27(3) .
F27 C79 1.312(7) .
F27A C79 1.268(17) .
F28 F30A 0.75(2) .
F28 C80 1.375(7) .
F28A F29 0.91(2) .
F28A C80 1.42(2) .
F28A F30 1.67(2) .
F29 C80 1.318(5) .
F29 F30A 1.53(2) .
F29A F30 0.54(3) .
F29A C80 1.37(3) .
F30 C80 1.290(9) .
F30A C80 1.215(16) .
F31 F32A 1.139(14) .
F31 C81 1.344(6) .
F31 F33A 1.421(16) .
F31A F33 1.152(13) .
F31A F32 1.361(14) .
F31A C81 1.362(14) .
F32 F33A 1.020(16) .
F32 C81 1.311(6) .
F32A C81 1.273(12) .
F32A F33 1.275(15) .
F33 C81 1.310(6) .
F33A C81 1.303(12) .
F34 F36A 1.050(16) .
F34 C82 1.306(6) .
F34 F35A 1.454(19) .
F34A F35 1.126(16) .
F34A C82 1.359(11) .
F34A F36 1.400(19) .
F35 C82 1.287(7) .
F35 F36A 1.31(2) .
F35A F36 0.805(14) .
F35A C82 1.243(11) .
F36 C82 1.282(7) .
F36A C82 1.254(10) .
F37 C83 1.334(6) .
F38 C83 1.330(6) .
F39 C83 1.325(6) .
F40 C84 1.345(7) .
F41 C84 1.319(7) .
F42 C84 1.318(6) .
F43 C85 1.352(6) .
F44 C85 1.318(6) .
F45 C85 1.323(7) .
F46 C86 1.376(7) .
F46 F48A 1.48(3) .
F46 F55A 1.524(16) .
F46 F47A 1.69(3) .
F46A F48 1.370(19) .
F46A F47 1.606(17) .
F46A C86 1.646(19) .
F47 F48A 0.79(2) .
F47 C86 1.304(7) .
F47A F48 0.72(2) .
F47A C86 1.32(2) .
F48 C86 1.285(8) .
F48A C86 1.208(16) .
F49 C87 1.314(6) .
F50 C87 1.318(5) .
F51 C87 1.305(6) .
F52 C88 1.339(5) .
F53 C88 1.337(6) .
F54 C88 1.323(5) .
F55 C89 1.382(7) .
F55 F57A 1.57(3) .
F55 F56A 1.57(4) .
F55A F56 1.466(18) .
F55A F57 1.563(15) .
F55A C89 1.630(14) .
F56 F57A 0.77(3) .
F56 C89 1.310(7) .
F56A F57 0.68(3) .
F56A C89 1.20(3) .
F57 C89 1.305(8) .
F57A C89 1.18(2) .
F58 F59A 0.85(5) .
F58 C90 1.348(7) .
F58A F60 0.77(6) .
F58A C90 1.50(4) .
F59 C90 1.323(7) .
F59A C90 1.15(2) .
F59A F60 1.46(5) .
F60 C90 1.312(6) .
F60A C90 1.27(5) .
C1 C2 1.513(5) .
C1 C9 1.537(6) .
C1 C6 1.547(6) .
C1 C71 1.555(6) .
C2 C3 1.393(5) .
C2 C12 1.415(5) .
C3 C15 1.394(5) .
C3 C4 1.544(5) .
C4 C5 1.523(5) .
C4 C17 1.540(5) .
C4 C72 1.571(5) .
C5 C20 1.391(6) .
C5 C6 1.402(5) .
C6 C7 1.396(6) .
C7 C22 1.378(6) .
C7 C8 1.521(5) .
C8 C25 1.507(6) .
C8 C9 1.530(6) .
C8 C73 1.560(5) .
C9 C10 1.324(6) .
C10 C11 1.531(6) .
C10 C27 1.550(6) .
C11 C12 1.529(5) .
C11 C29 1.545(6) .
C11 C74 1.593(6) .
C12 C13 1.386(5) .
C13 C14 1.388(5) .
C13 C31 1.536(5) .
C14 C15 1.377(5) .
C14 C33 1.468(5) .
C15 C16 1.528(5) .
C16 C35 1.529(5) .
C16 C17 1.539(5) .
C16 C75 1.562(5) .
C17 C18 1.313(6) .
C18 C37 1.531(5) .
C18 C19 1.546(5) .
C19 C20 1.525(5) .
C19 C39 1.538(5) .
C19 C76 1.579(5) .
C20 C21 1.408(5) .
C21 C22 1.393(5) .
C21 C41 1.537(5) .
C22 C23 1.519(5) .
C23 C24 1.501(5) .
C23 C42 1.538(5) .
C23 C77 1.545(5) .
C24 C45 1.345(6) .
C24 C25 1.445(6) .
C25 C26 1.348(6) .
C26 C27 1.481(7) .
C26 C46 1.541(6) .
C27 C28 1.505(6) .
C27 C78 1.557(5) .
C28 C48 1.373(6) .
C28 C29 1.414(6) .
C29 C30 1.387(6) .
C30 C50 1.430(6) .
C30 C31 1.513(6) .
C31 C32 1.537(5) .
C31 C79 1.568(6) .
C32 C33 1.335(5) .
C32 C52 1.517(6) .
C33 C34 1.493(5) .
C34 C35 1.532(5) .
C34 C54 1.533(6) .
C34 C80 1.550(6) .
C35 C36 1.321(6) .
C36 C37 1.519(5) .
C36 C55 1.536(5) .
C37 C38 1.523(6) .
C37 C81 1.556(5) .
C38 C57 1.378(5) .
C38 C39 1.397(5) .
C39 C40 1.402(6) .
C40 C59 1.408(5) .
C40 C41 1.520(5) .
C41 C42 1.536(5) .
C41 C82 1.552(5) .
C42 C43 1.323(5) .
C43 C44 1.543(5) .
C43 C60 1.550(5) .
C44 C45 1.504(6) .
C44 C62 1.516(6) .
C44 C83 1.566(7) .
C45 C46 1.536(6) .
C46 C47 1.565(6) .
C46 C84 1.613(6) .
C47 C48 1.534(6) .
C47 C63 1.549(6) .
C47 C85 1.559(6) .
C48 C49 1.404(6) .
C49 C50 1.403(6) .
C49 C64 1.418(6) .
C50 C51 1.442(5) .
C51 C66 1.363(6) .
C51 C52 1.529(6) .
C52 C53 1.537(6) .
C52 C86 1.548(5) .
C53 C54 1.331(5) .
C53 C67 1.531(6) .
C54 C55 1.532(6) .
C55 C56 1.487(6) .
C55 C87 1.570(5) .
C56 C68 1.341(5) .
C56 C57 1.466(5) .
C57 C58 1.390(6) .
C58 C59 1.391(5) .
C58 C69 1.535(5) .
C59 C60 1.530(5) .
C60 C61 1.545(5) .
C60 C88 1.562(7) .
C61 C70 1.379(6) .
C61 C62 1.427(5) .
C62 C63 1.363(6) .
C63 C64 1.418(6) .
C64 C65 1.403(5) .
C65 C70 1.432(6) .
C65 C66 1.446(6) .
C66 C67 1.533(5) .
C67 C68 1.512(6) .
C67 C89 1.576(5) .
C68 C69 1.527(6) .
C69 C70 1.515(5) .
C69 C90 1.546(6) .
C91 C92 1.400(13) .
C91 C96 1.411(15) .
C91 C97 1.415(14) .
C92 C93 1.348(14) .
C93 C94 1.390(14) .
C94 C95 1.365(15) .
C95 C96 1.394(17) .
C98 C102 0.905(18) 2_545
C98 C99 1.271(16) .
C98 C101 1.338(17) 2_545
C98 C99 1.611(17) 2_545
C98 C98 1.65(3) 2_545
C98 C100 1.72(2) 2_545
C99 C100 1.340(16) .
C99 C102 1.38(2) 2_545
C99 C98 1.611(17) 2_545
C100 C101 1.59(2) .
C100 C98 1.72(2) 2_545
C101 C102 1.24(2) .
C101 C98 1.338(17) 2_545
C102 C98 0.905(18) 2_545
C102 C99 1.38(2) 2_545
